data_4323766
loop_
_publ_author_name
'H. V. Rasika Dias'
'Ziyun Wang'
'Wiechang Jin'

_publ_section_title
;
 Synthesis and Chemistry of
 [Hydrotris(3,5-bis(trifluoromethyl)pyrazolyl)borato]silver(I) Complexes
;
_journal_name_full 'Inorganic Chemistry'
_journal_page_first 6205
_journal_page_last 6215
_journal_paper_doi 10.1021/ic9712028
_journal_volume 36
_journal_year 1997
_chemical_formula_sum 'C22 H12 Ag B F18 N6'
_chemical_formula_weight 821.06
_chemical_name_systematic
;
 ?
;
_space_group_IT_number 2
_symmetry_cell_setting triclinic
_symmetry_space_group_name_Hall '-P 1'
_symmetry_space_group_name_H-M 'P -1'
_atom_sites_solution_hydrogens geom
_atom_sites_solution_primary direct
_atom_sites_solution_secondary difmap
_audit_creation_method SHELXL
_cell_angle_alpha 84.413(15)
_cell_angle_beta 82.930(9)
_cell_angle_gamma 66.150(14)
_cell_formula_units_Z 4
_cell_length_a 12.440(2)
_cell_length_b 14.707(3)
_cell_length_c 17.230(4)
_cell_measurement_reflns_used 21
_cell_measurement_temperature 193(2)
_cell_measurement_theta_max 12.52
_cell_measurement_theta_min 5.11
_cell_volume 2857.3(10)
_computing_cell_refinement 'Siemens XSCANS'
_computing_data_collection 'Siemens XSCANS'
_computing_data_reduction 'Siemens SHELXTL'
_computing_molecular_graphics 'Siemens SHELXTL'
_computing_publication_material 'Siemens SHELXTL'
_computing_structure_refinement 'SHELXL-93 (Sheldrick, 1993)'
_computing_structure_solution 'SHELXS-86 (Sheldrick, 1990)'
_diffrn_ambient_temperature 193(2)
_diffrn_measurement_device 'Siemens P4'
_diffrn_measurement_method '\w scans'
_diffrn_radiation_monochromator graphite
_diffrn_radiation_source 'fine-focus sealed tube'
_diffrn_radiation_type MoK\a
_diffrn_radiation_wavelength 0.71073
_diffrn_reflns_av_R_equivalents 0.0250
_diffrn_reflns_av_sigmaI/netI 0.0314
_diffrn_reflns_limit_h_max 13
_diffrn_reflns_limit_h_min -1
_diffrn_reflns_limit_k_max 16
_diffrn_reflns_limit_k_min -15
_diffrn_reflns_limit_l_max 19
_diffrn_reflns_limit_l_min -19
_diffrn_reflns_number 10272
_diffrn_reflns_theta_max 24.00
_diffrn_reflns_theta_min 1.80
_diffrn_standards_decay_% 15.23
_diffrn_standards_interval_count 97
_diffrn_standards_number 3
_exptl_absorpt_coefficient_mu 0.850
_exptl_absorpt_correction_T_max 0.9680
_exptl_absorpt_correction_T_min 0.8525
_exptl_absorpt_correction_type empirical
_exptl_crystal_colour colorless
_exptl_crystal_density_diffrn 1.909
_exptl_crystal_description blocks
_exptl_crystal_F_000 1600
_exptl_crystal_size_max 0.72
_exptl_crystal_size_mid 0.57
_exptl_crystal_size_min 0.34
_refine_diff_density_max 0.495
_refine_diff_density_min -0.396
_refine_diff_density_rms 0.058
_refine_ls_extinction_method none
_refine_ls_goodness_of_fit_all 1.028
_refine_ls_goodness_of_fit_obs 1.049
_refine_ls_matrix_type full
_refine_ls_number_parameters 885
_refine_ls_number_reflns 8876
_refine_ls_number_restraints 0
_refine_ls_restrained_S_all 1.036
_refine_ls_restrained_S_obs 1.049
_refine_ls_R_factor_all 0.0379
_refine_ls_R_factor_obs 0.0300
_refine_ls_shift/esd_max 0.068
_refine_ls_shift/esd_mean 0.003
_refine_ls_structure_factor_coef Fsqd
_refine_ls_weighting_details 'w=1/[\s^2^(Fo^2^)+(0.0400P)^2^+1.8700P] where P=(Fo^2^+2Fc^2^)/3'
_refine_ls_weighting_scheme calc
_refine_ls_wR_factor_all 0.0813
_refine_ls_wR_factor_obs 0.0758
_reflns_number_observed 7669
_reflns_number_total 8882
_reflns_observed_criterion >2sigma(I)
_cod_data_source_file ic9712028_1.cif
_cod_data_source_block rd47(Compound4)
_cod_depositor_comments
;
The following automatic conversions were performed:

'_refine_ls_weighting_scheme' value 'calc
w=1/[\s^2^(Fo^2^)+(0.0400P)^2^+1.8700P] where P=(Fo^2^+2Fc^2^)/3' was
changed to 'calc'. New tag '_refine_ls_weighting_details' was
created. The value of the new tag was set to
'w=1/[\s^2^(Fo^2^)+(0.0400P)^2^+1.8700P] where P=(Fo^2^+2Fc^2^)/3'.

Automatic conversion script
Id: cif_fix_values 3143 2015-03-26 13:38:13Z robertas 
;
_cod_original_cell_volume 2857.3(11)
_cod_database_code 4323766

loop_
_symmetry_equiv_pos_as_xyz
'x, y, z'
'-x, -y, -z'

loop_
_atom_site_aniso_label
_atom_site_aniso_U_11
_atom_site_aniso_U_22
_atom_site_aniso_U_33
_atom_site_aniso_U_23
_atom_site_aniso_U_13
_atom_site_aniso_U_12
Ag1 0.03538(14) 0.04091(14) 0.03312(13) -0.00153(10) -0.00444(10) -0.02033(11)
N11 0.0323(13) 0.0321(14) 0.0302(13) 0.0030(10) -0.0028(11) -0.0114(11)
N12 0.0326(13) 0.0348(14) 0.0249(12) 0.0000(10) -0.0037(10) -0.0114(11)
N21 0.0258(12) 0.0337(13) 0.0269(12) -0.0001(10) -0.0048(10) -0.0118(11)
N22 0.0305(13) 0.0280(13) 0.0268(12) -0.0017(10) -0.0019(10) -0.0112(11)
N31 0.0346(14) 0.0281(13) 0.0313(13) 0.0012(10) -0.0097(11) -0.0108(11)
N32 0.0347(14) 0.0310(13) 0.0274(12) 0.0002(10) -0.0036(10) -0.0121(11)
C13 0.037(2) 0.029(2) 0.0233(14) -0.0009(12) -0.0040(12) -0.0025(13)
C14 0.048(2) 0.039(2) 0.0252(15) 0.0029(13) 0.0013(14) -0.006(2)
C15 0.042(2) 0.038(2) 0.033(2) 0.0103(13) 0.0002(14) -0.0124(15)
C16 0.048(2) 0.038(2) 0.026(2) -0.0015(13) -0.0102(14) -0.007(2)
C17 0.063(3) 0.075(3) 0.050(2) 0.017(2) 0.000(2) -0.037(2)
C23 0.033(2) 0.029(2) 0.0289(15) -0.0023(12) -0.0021(13) -0.0061(13)
C24 0.029(2) 0.041(2) 0.034(2) -0.0018(14) -0.0063(13) -0.0032(14)
C25 0.0251(15) 0.036(2) 0.0291(14) -0.0040(12) -0.0026(12) -0.0078(13)
C26 0.044(2) 0.035(2) 0.042(2) 0.0032(14) -0.005(2) -0.0103(15)
C27 0.032(2) 0.052(2) 0.054(2) -0.001(2) -0.010(2) -0.015(2)
C33 0.040(2) 0.034(2) 0.032(2) -0.0026(13) -0.0031(14) -0.0042(14)
C34 0.049(2) 0.035(2) 0.049(2) -0.0103(15) -0.005(2) -0.004(2)
C35 0.049(2) 0.030(2) 0.049(2) -0.0011(14) -0.016(2) -0.0117(15)
C36 0.041(2) 0.042(2) 0.045(2) 0.000(2) 0.002(2) -0.002(2)
C37 0.053(2) 0.039(2) 0.107(4) -0.012(2) -0.021(2) -0.017(2)
F16A 0.0435(12) 0.0661(14) 0.0617(13) -0.0244(11) -0.0071(10) -0.0147(10)
F16B 0.090(2) 0.0715(15) 0.0265(10) 0.0006(9) -0.0212(10) -0.0287(13)
F16C 0.0689(14) 0.0400(11) 0.0533(12) -0.0032(9) -0.0223(10) -0.0153(10)
F17A 0.0524(14) 0.125(2) 0.087(2) 0.027(2) -0.0059(13) -0.050(2)
F17B 0.112(2) 0.143(3) 0.0545(14) 0.026(2) 0.0093(14) -0.086(2)
F17C 0.114(2) 0.080(2) 0.085(2) 0.0187(15) -0.016(2) -0.070(2)
F26A 0.071(2) 0.0599(15) 0.108(2) 0.0491(14) -0.0382(15) -0.0241(13)
F26B 0.111(2) 0.0503(13) 0.0642(14) -0.0198(11) 0.0175(13) -0.0451(14)
F26C 0.0529(12) 0.0484(12) 0.0599(12) -0.0011(10) 0.0093(10) -0.0240(10)
F27A 0.0497(12) 0.078(2) 0.0699(14) 0.0068(12) 0.0017(11) -0.0375(12)
F27B 0.0581(13) 0.0638(15) 0.085(2) -0.0204(12) -0.0144(12) -0.0312(12)
F27C 0.0438(12) 0.080(2) 0.097(2) 0.0148(13) -0.0367(12) -0.0280(12)
F36A 0.068(2) 0.059(2) 0.129(2) -0.024(2) 0.047(2) -0.0039(13)
F36B 0.0444(13) 0.122(2) 0.0656(15) 0.0142(14) -0.0144(11) -0.0364(14)
F36C 0.0607(14) 0.0664(14) 0.0531(12) 0.0113(11) -0.0009(10) -0.0245(11)
F37A 0.098(2) 0.067(2) 0.203(4) -0.009(2) -0.084(2) -0.035(2)
F37B 0.099(2) 0.068(2) 0.144(3) -0.007(2) 0.014(2) -0.060(2)
F37C 0.086(2) 0.0383(13) 0.169(3) -0.031(2) -0.012(2) -0.0234(13)
C1A 0.066(3) 0.075(3) 0.047(2) 0.006(2) -0.010(2) -0.052(2)
C2A 0.054(2) 0.064(3) 0.060(2) -0.013(2) 0.003(2) -0.034(2)
C3A 0.081(3) 0.099(4) 0.038(2) 0.004(2) -0.009(2) -0.067(3)
C4A 0.060(3) 0.073(3) 0.100(4) 0.015(3) -0.039(3) -0.047(3)
C5A 0.052(3) 0.079(3) 0.125(5) -0.042(3) 0.013(3) -0.040(3)
C6A 0.080(3) 0.115(4) 0.052(2) -0.029(3) 0.019(2) -0.075(3)
C7A 0.130(5) 0.127(5) 0.116(4) 0.062(4) -0.051(4) -0.096(4)
B1 0.033(2) 0.030(2) 0.033(2) 0.0017(14) -0.0065(14) -0.0131(15)
Ag2 0.03893(14) 0.03619(14) 0.03929(14) 0.00105(10) -0.00756(10) -0.02063(11)
N41 0.0306(13) 0.0346(14) 0.0260(12) -0.0028(10) -0.0053(10) -0.0140(11)
N42 0.0317(13) 0.0337(13) 0.0245(12) -0.0007(10) -0.0032(10) -0.0130(11)
N51 0.0290(13) 0.0360(14) 0.0242(12) 0.0003(10) -0.0025(10) -0.0091(11)
N52 0.0385(14) 0.0307(13) 0.0266(12) -0.0039(10) -0.0065(11) -0.0082(11)
N61 0.0337(13) 0.0279(13) 0.0250(12) -0.0011(10) -0.0011(10) -0.0127(11)
N62 0.0286(13) 0.0295(13) 0.0301(12) -0.0016(10) -0.0032(10) -0.0094(11)
C43 0.031(2) 0.031(2) 0.0236(14) -0.0024(11) -0.0032(12) -0.0023(13)
C44 0.037(2) 0.040(2) 0.0267(15) -0.0089(13) -0.0088(13) -0.0051(14)
C45 0.032(2) 0.039(2) 0.034(2) -0.0070(13) -0.0094(13) -0.0114(14)
C46 0.040(2) 0.038(2) 0.0248(15) -0.0002(12) 0.0005(13) -0.0037(15)
C47 0.059(2) 0.073(3) 0.051(2) -0.017(2) -0.006(2) -0.039(2)
C53 0.043(2) 0.036(2) 0.031(2) -0.0062(13) -0.0083(14) -0.0020(15)
C54 0.041(2) 0.048(2) 0.038(2) -0.011(2) -0.002(2) 0.005(2)
C55 0.030(2) 0.052(2) 0.029(2) 0.0014(14) -0.0005(13) -0.0054(15)
C56 0.064(2) 0.035(2) 0.046(2) -0.010(2) -0.015(2) -0.002(2)
C57 0.039(2) 0.068(3) 0.050(2) 0.002(2) 0.006(2) -0.013(2)
C63 0.033(2) 0.033(2) 0.032(2) -0.0036(13) -0.0032(13) -0.0046(13)
C64 0.046(2) 0.030(2) 0.042(2) 0.0026(14) -0.007(2) -0.0050(15)
C65 0.046(2) 0.025(2) 0.031(2) 0.0005(12) -0.0010(14) -0.0107(14)
C66 0.036(2) 0.042(2) 0.054(2) 0.000(2) -0.012(2) -0.006(2)
C67 0.062(2) 0.040(2) 0.059(2) 0.008(2) -0.001(2) -0.025(2)
F46A 0.0658(14) 0.0422(12) 0.0503(11) 0.0007(9) 0.0131(10) -0.0182(10)
F46B 0.0378(11) 0.0647(13) 0.0542(12) 0.0098(10) 0.0020(9) -0.0147(10)
F46C 0.0733(15) 0.080(2) 0.0227(9) -0.0001(9) 0.0003(9) -0.0281(12)
F47A 0.096(2) 0.069(2) 0.088(2) -0.0011(14) -0.0119(15) -0.058(2)
F47B 0.0449(14) 0.121(2) 0.103(2) -0.032(2) 0.0025(13) -0.0454(15)
F47C 0.129(2) 0.155(3) 0.0623(15) -0.016(2) -0.026(2) -0.107(2)
F56A 0.182(3) 0.064(2) 0.066(2) 0.0132(13) -0.034(2) -0.070(2)
F56B 0.085(2) 0.062(2) 0.138(3) -0.061(2) -0.007(2) 0.0004(14)
F56C 0.074(2) 0.0546(13) 0.076(2) -0.0093(11) -0.0246(13) -0.0215(12)
F57A 0.0488(15) 0.119(2) 0.128(3) -0.033(2) 0.044(2) -0.024(2)
F57B 0.064(2) 0.106(2) 0.093(2) 0.045(2) 0.0031(14) -0.034(2)
F57C 0.0609(15) 0.116(2) 0.084(2) 0.002(2) -0.0124(13) -0.054(2)
F66A 0.0477(14) 0.066(2) 0.174(3) 0.029(2) -0.052(2) -0.0070(12)
F66B 0.0485(13) 0.112(2) 0.0652(14) -0.0319(14) 0.0171(11) -0.0404(14)
F66C 0.0527(13) 0.077(2) 0.0575(12) -0.0125(11) -0.0109(10) -0.0317(11)
F67A 0.076(2) 0.078(2) 0.0644(14) -0.0011(12) 0.0252(13) -0.0436(14)
F67B 0.094(2) 0.064(2) 0.148(3) 0.060(2) -0.028(2) -0.043(2)
F67C 0.084(2) 0.071(2) 0.085(2) -0.0125(13) 0.0029(14) -0.0549(14)
C1B 0.066(3) 0.047(2) 0.073(3) 0.003(2) -0.014(2) -0.037(2)
C2B 0.077(3) 0.057(3) 0.092(3) 0.018(2) -0.036(3) -0.041(2)
C3B 0.049(3) 0.044(2) 0.135(5) 0.000(3) -0.022(3) -0.025(2)
C4B 0.067(3) 0.067(3) 0.091(3) -0.026(3) 0.006(3) -0.048(3)
C5B 0.069(3) 0.073(3) 0.070(3) 0.006(2) -0.016(2) -0.045(2)
C6B 0.048(2) 0.053(2) 0.080(3) 0.002(2) -0.011(2) -0.025(2)
C7B 0.127(5) 0.091(4) 0.078(3) -0.008(3) 0.006(3) -0.074(4)
B2 0.030(2) 0.033(2) 0.029(2) -0.0012(13) -0.0036(14) -0.0142(15)

loop_
_atom_site_label
_atom_site_type_symbol
_atom_site_fract_x
_atom_site_fract_y
_atom_site_fract_z
_atom_site_U_iso_or_equiv
_atom_site_thermal_displace_type
_atom_site_occupancy
_atom_site_calc_flag
_atom_site_refinement_flags
_atom_site_disorder_group
Ag1 Ag 0.17589(2) 0.69558(2) 0.522783(13) 0.03470(8) Uani 1 d . .
N11 N 0.3370(2) 0.8014(2) 0.41776(14) 0.0324(6) Uani 1 d . .
N12 N 0.2610(2) 0.7597(2) 0.40765(13) 0.0315(5) Uani 1 d . .
N21 N 0.4165(2) 0.7191(2) 0.54831(13) 0.0287(5) Uani 1 d . .
N22 N 0.3656(2) 0.6526(2) 0.56195(13) 0.0286(5) Uani 1 d . .
N31 N 0.2388(2) 0.8859(2) 0.54565(13) 0.0315(5) Uani 1 d . .
N32 N 0.1505(2) 0.8534(2) 0.56459(13) 0.0314(5) Uani 1 d . .
C13 C 0.2618(3) 0.7564(2) 0.3305(2) 0.0333(7) Uani 1 d . .
C14 C 0.3376(3) 0.7952(2) 0.2892(2) 0.0418(8) Uani 1 d . .
H14 H 0.3531(3) 0.8014(2) 0.2352(2) 0.080 Uiso 1 calc R .
C15 C 0.3841(3) 0.8223(2) 0.3459(2) 0.0399(7) Uani 1 d . .
C16 C 0.1894(3) 0.7128(2) 0.2987(2) 0.0400(8) Uani 1 d . .
C17 C 0.4727(4) 0.8687(3) 0.3333(2) 0.0615(11) Uani 1 d . .
C23 C 0.4366(3) 0.5775(2) 0.6053(2) 0.0323(7) Uani 1 d . .
C24 C 0.5335(3) 0.5938(2) 0.6212(2) 0.0377(7) Uani 1 d . .
H24 H 0.5950(3) 0.5526(2) 0.6503(2) 0.080 Uiso 1 calc R .
C25 C 0.5182(2) 0.6842(2) 0.5843(2) 0.0312(6) Uani 1 d . .
C26 C 0.4061(3) 0.4918(2) 0.6329(2) 0.0424(8) Uani 1 d . .
C27 C 0.5961(3) 0.7381(3) 0.5856(2) 0.0461(8) Uani 1 d . .
C33 C 0.0640(3) 0.9255(2) 0.6038(2) 0.0385(7) Uani 1 d . .
C34 C 0.0928(3) 1.0053(3) 0.6118(2) 0.0475(8) Uani 1 d . .
H34 H 0.0473(3) 1.0638(3) 0.6368(2) 0.080 Uiso 1 calc R .
C35 C 0.2047(3) 0.9777(2) 0.5742(2) 0.0430(8) Uani 1 d . .
C36 C -0.0473(3) 0.9134(3) 0.6341(2) 0.0482(9) Uani 1 d . .
C37 C 0.2759(4) 1.0379(3) 0.5683(3) 0.0651(12) Uani 1 d . .
F16A F 0.0767(2) 0.7485(2) 0.32990(12) 0.0577(5) Uani 1 d . .
F16B F 0.1883(2) 0.7297(2) 0.22146(10) 0.0624(6) Uani 1 d . .
F16C F 0.2284(2) 0.61407(14) 0.31165(12) 0.0546(5) Uani 1 d . .
F17A F 0.5707(2) 0.8150(2) 0.3666(2) 0.0859(8) Uani 1 d . .
F17B F 0.5024(3) 0.8765(3) 0.25624(14) 0.0956(10) Uani 1 d . .
F17C F 0.4310(3) 0.9596(2) 0.3591(2) 0.0839(8) Uani 1 d . .
F26A F 0.4814(2) 0.4307(2) 0.6818(2) 0.0814(8) Uani 1 d . .
F26B F 0.4055(2) 0.4379(2) 0.57524(13) 0.0721(7) Uani 1 d . .
F26C F 0.2993(2) 0.51900(15) 0.67136(12) 0.0539(5) Uani 1 d . .
F27A F 0.6440(2) 0.7540(2) 0.51483(14) 0.0633(6) Uani 1 d . .
F27B F 0.5431(2) 0.8246(2) 0.61820(14) 0.0649(6) Uani 1 d . .
F27C F 0.6867(2) 0.6823(2) 0.6275(2) 0.0712(7) Uani 1 d . .
F36A F -0.1234(2) 0.9940(2) 0.6693(2) 0.0959(10) Uani 1 d . .
F36B F -0.1009(2) 0.8969(2) 0.57814(14) 0.0769(7) Uani 1 d . .
F36C F -0.0303(2) 0.8376(2) 0.68589(12) 0.0617(6) Uani 1 d . .
F37A F 0.3646(3) 0.9998(2) 0.6118(2) 0.1152(13) Uani 1 d . .
F37B F 0.3196(3) 1.0500(2) 0.4960(2) 0.0968(10) Uani 1 d . .
F37C F 0.2093(3) 1.1297(2) 0.5906(2) 0.0961(10) Uani 1 d . .
C1A C 0.0895(4) 0.4853(3) 0.6117(2) 0.0550(10) Uani 1 d . .
C2A C 0.1365(4) 0.4905(3) 0.5355(2) 0.0558(10) Uani 1 d . .
H2AA H 0.1975(4) 0.4345(3) 0.5150(2) 0.067 Uiso 1 calc R .
C3A C 0.0949(4) 0.5769(4) 0.4893(2) 0.0624(12) Uani 1 d . .
H3AA H 0.1207(40) 0.5798(34) 0.4365(28) 0.083(14) Uiso 1 d . .
C4A C 0.0052(4) 0.6602(4) 0.5186(3) 0.0695(13) Uani 1 d . .
H4AA H -0.0261(46) 0.7185(40) 0.4872(31) 0.100(18) Uiso 1 d . .
C5A C -0.0409(4) 0.6559(4) 0.5948(4) 0.080(2) Uani 1 d . .
H5AA H -0.1009(4) 0.7123(4) 0.6155(4) 0.096 Uiso 1 calc R .
C6A C 0.0000(4) 0.5701(4) 0.6404(3) 0.0713(14) Uani 1 d . .
H6AA H -0.0330(4) 0.5688(4) 0.6918(3) 0.086 Uiso 1 calc R .
C7A C 0.1337(6) 0.3902(5) 0.6622(4) 0.111(2) Uani 1 d . .
H7AA H 0.1502(41) 0.4039(8) 0.7118(11) 0.166 Uiso 1 calc R .
H7AB H 0.2046(25) 0.3431(13) 0.6366(13) 0.166 Uiso 1 calc R .
H7AC H 0.0746(18) 0.3630(20) 0.6705(24) 0.166 Uiso 1 calc R .
B1 B 0.3579(3) 0.8207(3) 0.5008(2) 0.0318(7) Uani 1 d . .
H' H 0.4138(25) 0.8592(21) 0.4966(16) 0.027(7) Uiso 1 d . .
Ag2 Ag 0.34146(2) 0.80589(2) -0.008704(13) 0.03614(8) Uani 1 d . .
N41 N 0.1728(2) 0.7038(2) -0.05800(13) 0.0297(5) Uani 1 d . .
N42 N 0.2441(2) 0.7496(2) -0.08992(13) 0.0300(5) Uani 1 d . .
N51 N 0.0893(2) 0.7940(2) 0.06922(13) 0.0311(5) Uani 1 d . .
N52 N 0.1469(2) 0.8555(2) 0.06471(13) 0.0332(6) Uani 1 d . .
N61 N 0.2660(2) 0.6261(2) 0.06868(13) 0.0289(5) Uani 1 d . .
N62 N 0.3587(2) 0.6534(2) 0.06019(13) 0.0301(5) Uani 1 d . .
C43 C 0.2458(3) 0.7474(2) -0.1673(2) 0.0317(6) Uani 1 d . .
C44 C 0.1771(3) 0.7015(2) -0.1871(2) 0.0368(7) Uani 1 d . .
H44 H 0.1643(3) 0.6912(2) -0.2370(2) 0.080 Uiso 1 calc R .
C45 C 0.1319(3) 0.6745(2) -0.1167(2) 0.0350(7) Uani 1 d . .
C46 C 0.3168(3) 0.7928(2) -0.2202(2) 0.0385(7) Uani 1 d . .
C47 C 0.0510(4) 0.6216(3) -0.1046(2) 0.0556(10) Uani 1 d . .
C53 C 0.0753(3) 0.9359(2) 0.1037(2) 0.0405(8) Uani 1 d . .
C54 C -0.0291(3) 0.9274(3) 0.1343(2) 0.0491(9) Uani 1 d . .
H54 H -0.0925(3) 0.9727(3) 0.1637(2) 0.080 Uiso 1 calc R .
C55 C -0.0174(3) 0.8370(3) 0.1112(2) 0.0411(8) Uani 1 d . .
C56 C 0.1120(4) 1.0169(3) 0.1120(2) 0.0526(9) Uani 1 d . .
C57 C -0.1066(3) 0.7926(3) 0.1288(2) 0.0564(10) Uani 1 d . .
C63 C 0.4441(3) 0.5831(2) 0.0984(2) 0.0354(7) Uani 1 d . .
C64 C 0.4086(3) 0.5095(2) 0.1326(2) 0.0424(8) Uani 1 d . .
H64 H 0.4517(3) 0.4529(2) 0.1622(2) 0.080 Uiso 1 calc R .
C65 C 0.2950(3) 0.5389(2) 0.1129(2) 0.0354(7) Uani 1 d . .
C66 C 0.5580(3) 0.5906(3) 0.1024(2) 0.0466(8) Uani 1 d . .
C67 C 0.2161(4) 0.4861(3) 0.1376(2) 0.0530(9) Uani 1 d . .
F46A F 0.2837(2) 0.88946(14) -0.21025(12) 0.0557(5) Uani 1 d . .
F46B F 0.4314(2) 0.7496(2) -0.21148(12) 0.0556(5) Uani 1 d . .
F46C F 0.3045(2) 0.7851(2) -0.29520(10) 0.0599(6) Uani 1 d . .
F47A F 0.0962(2) 0.5340(2) -0.0673(2) 0.0761(7) Uani 1 d . .
F47B F -0.0514(2) 0.6734(2) -0.0652(2) 0.0847(8) Uani 1 d . .
F47C F 0.0263(3) 0.6055(3) -0.17379(15) 0.0968(10) Uani 1 d . .
F56A F 0.1387(3) 1.0574(2) 0.04349(15) 0.0961(10) Uani 1 d . .
F56B F 0.0301(3) 1.0897(2) 0.1520(2) 0.1008(10) Uani 1 d . .
F56C F 0.2096(2) 0.9879(2) 0.14901(14) 0.0674(6) Uani 1 d . .
F57A F -0.2013(2) 0.8557(2) 0.1701(2) 0.1044(10) Uani 1 d . .
F57B F -0.0683(2) 0.7089(2) 0.1713(2) 0.0921(9) Uani 1 d . .
F57C F -0.1445(2) 0.7758(2) 0.0662(2) 0.0811(8) Uani 1 d . .
F66A F 0.6342(2) 0.5086(2) 0.1353(2) 0.0997(10) Uani 1 d . .
F66B F 0.6066(2) 0.6075(2) 0.03225(14) 0.0727(7) Uani 1 d . .
F66C F 0.5483(2) 0.6646(2) 0.14449(12) 0.0592(6) Uani 1 d . .
F67A F 0.1208(2) 0.5395(2) 0.18227(14) 0.0717(7) Uani 1 d . .
F67B F 0.2734(3) 0.4031(2) 0.1795(2) 0.1013(10) Uani 1 d . .
F67C F 0.1796(2) 0.4590(2) 0.07850(15) 0.0724(7) Uani 1 d . .
C1B C 0.5947(4) 0.8618(3) -0.1276(2) 0.0567(10) Uani 1 d . .
C2B C 0.4785(4) 0.9242(3) -0.1259(3) 0.0699(13) Uani 1 d . .
H2BA H 0.4464(4) 0.9541(3) -0.1725(3) 0.084 Uiso 1 calc R .
C3B C 0.4067(4) 0.9439(3) -0.0553(4) 0.0732(15) Uani 1 d . .
H3BA H 0.3381(45) 0.9854(36) -0.0580(28) 0.084(16) Uiso 1 d . .
C4B C 0.4535(4) 0.9002(3) 0.0142(3) 0.0676(12) Uani 1 d . .
H4BA H 0.4125(42) 0.9148(35) 0.0651(28) 0.080(15) Uiso 1 d . .
C5B C 0.5714(4) 0.8360(3) 0.0118(3) 0.0646(11) Uani 1 d . .
H5BA H 0.6044(4) 0.8053(3) 0.0580(3) 0.078 Uiso 1 calc R .
C6B C 0.6396(4) 0.8175(3) -0.0580(3) 0.0587(10) Uani 1 d . .
H6BA H 0.7185(4) 0.7738(3) -0.0585(3) 0.070 Uiso 1 calc R .
C7B C 0.6723(4) 0.8421(4) -0.2041(2) 0.090(2) Uani 1 d . .
H7BA H 0.6262(5) 0.8786(2) -0.2462(2) 0.135 Uiso 1 calc R .
H7BB H 0.7043(3) 0.7722(3) -0.2127(2) 0.135 Uiso 1 calc R .
H7BC H 0.7355(7) 0.8631(8) -0.2018(3) 0.135 Uiso 1 calc R .
B2 B 0.1480(3) 0.6906(2) 0.0321(2) 0.0300(7) Uani 1 d R .
H" H 0.0877(3) 0.6592(2) 0.0425(2) 0.030(8) Uiso 1 d R .

loop_
_atom_type_symbol
_atom_type_description
_atom_type_scat_dispersion_real
_atom_type_scat_dispersion_imag
_atom_type_scat_source
C C 0.0033 0.0016 'International Tables Vol C Tables 4.2.6.8 and 6.1.1.4'
H H 0.0000 0.0000 'International Tables Vol C Tables 4.2.6.8 and 6.1.1.4'
B B 0.0013 0.0007 'International Tables Vol C Tables 4.2.6.8 and 6.1.1.4'
N N 0.0061 0.0033 'International Tables Vol C Tables 4.2.6.8 and 6.1.1.4'
F F 0.0171 0.0103 'International Tables Vol C Tables 4.2.6.8 and 6.1.1.4'
Ag Ag -0.8971 1.1015 'International Tables Vol C Tables 4.2.6.8 and 6.1.1.4'

loop_
_geom_angle_atom_site_label_1
_geom_angle_atom_site_label_2
_geom_angle_atom_site_label_3
_geom_angle
_geom_angle_site_symmetry_1
_geom_angle_site_symmetry_3
_geom_angle_publ_flag
N22 Ag1 N32 81.18(8) . . ?
N22 Ag1 C4A 150.82(13) . . ?
N32 Ag1 C4A 118.88(15) . . ?
N22 Ag1 N12 81.04(8) . . ?
N32 Ag1 N12 79.14(8) . . ?
C4A Ag1 N12 121.47(14) . . ?
N22 Ag1 C3A 125.67(14) . . ?
N32 Ag1 C3A 151.36(14) . . ?
C4A Ag1 C3A 32.6(2) . . ?
N12 Ag1 C3A 111.94(11) . . ?
N12 N11 C15 108.6(2) . . ?
N12 N11 B1 121.6(2) . . ?
C15 N11 B1 129.8(3) . . ?
C13 N12 N11 106.2(2) . . ?
C13 N12 Ag1 135.3(2) . . ?
N11 N12 Ag1 118.1(2) . . ?
N22 N21 C25 109.1(2) . . ?
N22 N21 B1 122.2(2) . . ?
C25 N21 B1 128.6(2) . . ?
C23 N22 N21 106.2(2) . . ?
C23 N22 Ag1 134.2(2) . . ?
N21 N22 Ag1 119.1(2) . . ?
N32 N31 C35 108.9(3) . . ?
N32 N31 B1 121.7(2) . . ?
C35 N31 B1 129.4(3) . . ?
C33 N32 N31 106.0(2) . . ?
C33 N32 Ag1 135.0(2) . . ?
N31 N32 Ag1 118.9(2) . . ?
N12 C13 C14 111.8(3) . . ?
N12 C13 C16 120.4(3) . . ?
C14 C13 C16 127.7(3) . . ?
C15 C14 C13 103.9(3) . . ?
C14 C15 N11 109.4(3) . . ?
C14 C15 C17 126.3(3) . . ?
N11 C15 C17 124.2(3) . . ?
F16B C16 F16C 106.2(2) . . ?
F16B C16 F16A 107.5(3) . . ?
F16C C16 F16A 105.1(3) . . ?
F16B C16 C13 111.3(3) . . ?
F16C C16 C13 113.3(3) . . ?
F16A C16 C13 113.1(3) . . ?
F17A C17 F17C 107.9(4) . . ?
F17A C17 F17B 107.4(3) . . ?
F17C C17 F17B 106.9(3) . . ?
F17A C17 C15 112.7(3) . . ?
F17C C17 C15 112.9(3) . . ?
F17B C17 C15 108.7(3) . . ?
N22 C23 C24 111.7(3) . . ?
N22 C23 C26 120.8(3) . . ?
C24 C23 C26 127.5(3) . . ?
C25 C24 C23 104.2(3) . . ?
N21 C25 C24 108.8(3) . . ?
N21 C25 C27 125.1(3) . . ?
C24 C25 C27 126.0(3) . . ?
F26A C26 F26C 106.4(3) . . ?
F26A C26 F26B 107.2(3) . . ?
F26C C26 F26B 105.3(3) . . ?
F26A C26 C23 111.2(3) . . ?
F26C C26 C23 112.7(3) . . ?
F26B C26 C23 113.5(3) . . ?
F27B C27 F27A 107.7(3) . . ?
F27B C27 F27C 107.0(3) . . ?
F27A C27 F27C 106.0(3) . . ?
F27B C27 C25 113.5(3) . . ?
F27A C27 C25 113.3(3) . . ?
F27C C27 C25 108.8(3) . . ?
N32 C33 C34 112.3(3) . . ?
N32 C33 C36 120.1(3) . . ?
C34 C33 C36 127.6(3) . . ?
C35 C34 C33 103.7(3) . . ?
N31 C35 C34 109.1(3) . . ?
N31 C35 C37 126.3(3) . . ?
C34 C35 C37 124.6(3) . . ?
F36C C36 F36A 106.7(3) . . ?
F36C C36 F36B 105.3(3) . . ?
F36A C36 F36B 107.5(3) . . ?
F36C C36 C33 113.0(3) . . ?
F36A C36 C33 110.9(3) . . ?
F36B C36 C33 112.9(3) . . ?
F37A C37 F37B 107.3(4) . . ?
F37A C37 F37C 108.0(4) . . ?
F37B C37 F37C 105.0(4) . . ?
F37A C37 C35 112.5(4) . . ?
F37B C37 C35 113.4(4) . . ?
F37C C37 C35 110.3(4) . . ?
C6A C1A C2A 117.8(4) . . ?
C6A C1A C7A 120.8(4) . . ?
C2A C1A C7A 121.4(5) . . ?
C3A C2A C1A 121.2(4) . . ?
C4A C3A C2A 120.2(4) . . ?
C4A C3A Ag1 70.2(2) . . ?
C2A C3A Ag1 110.5(3) . . ?
C3A C4A C5A 118.8(5) . . ?
C3A C4A Ag1 77.2(3) . . ?
C5A C4A Ag1 106.4(3) . . ?
C6A C5A C4A 121.0(5) . . ?
C5A C6A C1A 121.0(4) . . ?
N31 B1 N11 110.3(2) . . ?
N31 B1 N21 109.6(2) . . ?
N11 B1 N21 109.9(2) . . ?
N42 Ag2 N62 80.16(8) . . ?
N42 Ag2 C4B 152.58(15) . . ?
N62 Ag2 C4B 123.89(15) . . ?
N42 Ag2 N52 79.65(8) . . ?
N62 Ag2 N52 79.16(8) . . ?
C4B Ag2 N52 115.15(13) . . ?
N42 Ag2 C3B 120.91(15) . . ?
N62 Ag2 C3B 154.79(13) . . ?
C4B Ag2 C3B 32.5(2) . . ?
N52 Ag2 C3B 116.01(14) . . ?
N42 N41 C45 108.9(2) . . ?
N42 N41 B2 121.8(2) . . ?
C45 N41 B2 129.3(2) . . ?
C43 N42 N41 105.8(2) . . ?
C43 N42 Ag2 134.0(2) . . ?
N41 N42 Ag2 120.2(2) . . ?
N52 N51 C55 109.0(3) . . ?
N52 N51 B2 120.9(2) . . ?
C55 N51 B2 130.0(3) . . ?
C53 N52 N51 106.5(3) . . ?
C53 N52 Ag2 134.5(2) . . ?
N51 N52 Ag2 119.0(2) . . ?
N62 N61 C65 109.0(2) . . ?
N62 N61 B2 121.8(2) . . ?
C65 N61 B2 129.2(2) . . ?
C63 N62 N61 106.6(2) . . ?
C63 N62 Ag2 133.6(2) . . ?
N61 N62 Ag2 119.7(2) . . ?
N42 C43 C44 112.3(3) . . ?
N42 C43 C46 119.4(3) . . ?
C44 C43 C46 128.4(3) . . ?
C45 C44 C43 104.0(2) . . ?
N41 C45 C44 109.1(3) . . ?
N41 C45 C47 124.7(3) . . ?
C44 C45 C47 126.2(3) . . ?
F46B C46 F46A 106.6(3) . . ?
F46B C46 F46C 106.9(2) . . ?
F46A C46 F46C 106.5(2) . . ?
F46B C46 C43 113.2(2) . . ?
F46A C46 C43 113.0(2) . . ?
F46C C46 C43 110.2(3) . . ?
F47A C47 F47C 106.6(3) . . ?
F47A C47 F47B 107.2(3) . . ?
F47C C47 F47B 106.9(3) . . ?
F47A C47 C45 113.4(3) . . ?
F47C C47 C45 109.6(3) . . ?
F47B C47 C45 112.8(3) . . ?
N52 C53 C54 111.2(3) . . ?
N52 C53 C56 120.9(3) . . ?
C54 C53 C56 127.9(3) . . ?
C55 C54 C53 104.2(3) . . ?
N51 C55 C54 109.1(3) . . ?
N51 C55 C57 125.2(3) . . ?
C54 C55 C57 125.7(3) . . ?
F56B C56 F56C 106.2(3) . . ?
F56B C56 F56A 107.2(3) . . ?
F56C C56 F56A 104.1(4) . . ?
F56B C56 C53 112.3(4) . . ?
F56C C56 C53 113.1(3) . . ?
F56A C56 C53 113.3(3) . . ?
F57B C57 F57C 107.6(4) . . ?
F57B C57 F57A 106.6(3) . . ?
F57C C57 F57A 106.5(3) . . ?
F57B C57 C55 112.9(3) . . ?
F57C C57 C55 113.8(3) . . ?
F57A C57 C55 109.0(4) . . ?
N62 C63 C64 111.3(3) . . ?
N62 C63 C66 121.0(3) . . ?
C64 C63 C66 127.7(3) . . ?
C63 C64 C65 104.4(3) . . ?
N61 C65 C64 108.7(3) . . ?
N61 C65 C67 125.7(3) . . ?
C64 C65 C67 125.7(3) . . ?
F66A C66 F66C 106.3(3) . . ?
F66A C66 F66B 108.4(3) . . ?
F66C C66 F66B 105.3(3) . . ?
F66A C66 C63 111.1(3) . . ?
F66C C66 C63 112.9(3) . . ?
F66B C66 C63 112.5(3) . . ?
F67C C67 F67A 107.1(3) . . ?
F67C C67 F67B 106.5(3) . . ?
F67A C67 F67B 106.8(3) . . ?
F67C C67 C65 113.6(3) . . ?
F67A C67 C65 112.8(3) . . ?
F67B C67 C65 109.6(3) . . ?
C2B C1B C6B 118.3(4) . . ?
C2B C1B C7B 120.7(4) . . ?
C6B C1B C7B 121.0(4) . . ?
C1B C2B C3B 121.1(4) . . ?
C4B C3B C2B 120.0(4) . . ?
C4B C3B Ag2 70.0(2) . . ?
C2B C3B Ag2 112.2(3) . . ?
C5B C4B C3B 118.5(5) . . ?
C5B C4B Ag2 108.0(3) . . ?
C3B C4B Ag2 77.4(3) . . ?
C6B C5B C4B 120.3(4) . . ?
C5B C6B C1B 121.7(4) . . ?
N41 B2 N51 110.4(2) . . ?
N41 B2 N61 109.6(2) . . ?
N51 B2 N61 110.1(2) . . ?

loop_
_geom_bond_atom_site_label_1
_geom_bond_atom_site_label_2
_geom_bond_distance
_geom_bond_site_symmetry_2
_geom_bond_publ_flag
Ag1 N22 2.351(2) . ?
Ag1 N32 2.384(2) . ?
Ag1 C4A 2.392(4) . ?
Ag1 N12 2.423(2) . ?
Ag1 C3A 2.480(4) . ?
N11 N12 1.353(3) . ?
N11 C15 1.366(4) . ?
N11 B1 1.558(4) . ?
N12 C13 1.334(4) . ?
N21 N22 1.354(3) . ?
N21 C25 1.362(4) . ?
N21 B1 1.569(4) . ?
N22 C23 1.330(4) . ?
N31 N32 1.359(3) . ?
N31 C35 1.363(4) . ?
N31 B1 1.557(4) . ?
N32 C33 1.333(4) . ?
C13 C14 1.383(5) . ?
C13 C16 1.477(5) . ?
C14 C15 1.360(5) . ?
C15 C17 1.499(5) . ?
C16 F16B 1.330(3) . ?
C16 F16C 1.337(4) . ?
C16 F16A 1.343(4) . ?
C17 F17A 1.321(5) . ?
C17 F17C 1.324(5) . ?
C17 F17B 1.340(4) . ?
C23 C24 1.383(4) . ?
C23 C26 1.478(5) . ?
C24 C25 1.366(4) . ?
C25 C27 1.483(5) . ?
C26 F26A 1.327(4) . ?
C26 F26C 1.330(4) . ?
C26 F26B 1.332(4) . ?
C27 F27B 1.318(4) . ?
C27 F27A 1.332(4) . ?
C27 F27C 1.342(4) . ?
C33 C34 1.381(5) . ?
C33 C36 1.492(5) . ?
C34 C35 1.377(5) . ?
C35 C37 1.474(5) . ?
C36 F36C 1.322(4) . ?
C36 F36A 1.327(4) . ?
C36 F36B 1.330(4) . ?
C37 F37A 1.310(5) . ?
C37 F37B 1.323(6) . ?
C37 F37C 1.332(5) . ?
C1A C6A 1.379(6) . ?
C1A C2A 1.377(5) . ?
C1A C7A 1.509(6) . ?
C2A C3A 1.375(6) . ?
C3A C4A 1.370(7) . ?
C4A C5A 1.372(7) . ?
C5A C6A 1.362(7) . ?
Ag2 N42 2.359(2) . ?
Ag2 N62 2.375(2) . ?
Ag2 C4B 2.414(4) . ?
Ag2 N52 2.447(3) . ?
Ag2 C3B 2.506(4) . ?
N41 N42 1.354(3) . ?
N41 C45 1.362(4) . ?
N41 B2 1.554(4) . ?
N42 C43 1.334(4) . ?
N51 N52 1.353(3) . ?
N51 C55 1.364(4) . ?
N51 B2 1.559(4) . ?
N52 C53 1.341(4) . ?
N61 N62 1.355(3) . ?
N61 C65 1.363(4) . ?
N61 B2 1.561(4) . ?
N62 C63 1.335(4) . ?
C43 C44 1.372(4) . ?
C43 C46 1.490(4) . ?
C44 C45 1.366(4) . ?
C45 C47 1.489(5) . ?
C46 F46B 1.327(4) . ?
C46 F46A 1.333(4) . ?
C46 F46C 1.340(4) . ?
C47 F47A 1.316(5) . ?
C47 F47C 1.332(4) . ?
C47 F47B 1.329(5) . ?
C53 C54 1.390(5) . ?
C53 C56 1.462(5) . ?
C54 C55 1.370(5) . ?
C55 C57 1.488(5) . ?
C56 F56B 1.322(4) . ?
C56 F56C 1.335(4) . ?
C56 F56A 1.336(5) . ?
C57 F57B 1.309(5) . ?
C57 F57C 1.311(5) . ?
C57 F57A 1.340(4) . ?
C63 C64 1.383(5) . ?
C63 C66 1.475(5) . ?
C64 C65 1.376(5) . ?
C65 C67 1.482(5) . ?
C66 F66A 1.322(4) . ?
C66 F66C 1.322(4) . ?
C66 F66B 1.331(4) . ?
C67 F67C 1.319(5) . ?
C67 F67A 1.325(4) . ?
C67 F67B 1.331(4) . ?
C1B C2B 1.361(6) . ?
C1B C6B 1.376(6) . ?
C1B C7B 1.512(5) . ?
C2B C3B 1.397(7) . ?
C3B C4B 1.381(7) . ?
C4B C5B 1.385(6) . ?
C5B C6B 1.366(6) . ?
